data_2001781
loop_
_publ_author_name
'Lynch, D. E.'
'Smith, G.'
'Byriel, K. A.'
'Kennard, C. H. L.'

_publ_section_title
;
 Molecular co-crystals of carboxylic acids. 11. Structure of the 1:1
 adduct of triphenylphosphine oxide with (3,4-dichlorophenoxy)acetic
 acid
;
_journal_issue 4
_journal_name_full 'Acta Crystallographica Section C'
_journal_page_first 718
_journal_page_last 721
_journal_paper_doi 10.1107/S0108270192011193
_journal_volume 49
_journal_year 1993
_chemical_formula_moiety 'C18 H15 O1 P1,C8 H6 Cl2 O3'
_chemical_formula_sum 'C26 H21 Cl2 O4 P'
_chemical_formula_weight 499.3
_space_group_IT_number 2
_space_group_name_Hall '-P 1'
_space_group_name_H-M_alt 'P -1'
_symmetry_cell_setting triclinic
_symmetry_space_group_name_Hall '-P 1'
_symmetry_space_group_name_H-M 'P -1'
_cell_angle_alpha 90.97(3)
_cell_angle_beta 95.25(3)
_cell_angle_gamma 102.24(3)
_cell_formula_units_Z 4
_cell_length_a 8.539(4)
_cell_length_b 15.564(7)
_cell_length_c 18.768(10)
_cell_volume 2426(2)
_diffrn_radiation_type MoK\a
_diffrn_radiation_wavelength 0.71073
_exptl_absorpt_coefficient_mu 0.36
_exptl_crystal_density_diffrn 1.367
_exptl_crystal_F_000 1032
_cod_data_source_file hl1016.cif
_cod_data_source_block hl1016_structure_1_of_1
_cod_original_formula_sum 'C26 H21 Cl2 O4 P1'
_cod_database_code 2001781

loop_
_space_group_symop_id
_space_group_symop_operation_xyz
1 x,y,z
2 -x,-y,-z

loop_
_atom_site_label
_atom_site_fract_x
_atom_site_fract_y
_atom_site_fract_z
_atom_site_U_iso_or_equiv
P(1A) .9442(2) 1.17740(10) .06800(10) .0366(6)
O(1A) .9098(4) 1.2646(2) .0885(2) .0450(10)
C(11A) 1.1546(6) 1.1852(3) .0631(3) .039(2)
C(12A) 1.2533(8) 1.2052(4) .1270(4) .050(3)
C(13A) 1.4195(9) 1.2213(5) .1277(5) .067(3)
C(14A) 1.4864(10) 1.2147(5) .0656(5) .069(3)
C(15A) 1.3948(9) 1.1940(4) .0014(4) .058(3)
C(16A) 1.2276(9) 1.1792(4) -.0003(4) .053(3)
C(21A) .8395(6) 1.1364(4) -.0174(3) .037(2)
C(22A) .7255(7) 1.0566(4) -.0253(3) .049(3)
C(23A) .6414(8) 1.0282(5) -.0906(3) .057(3)
C(24A) .6707(8) 1.0802(5) -.1491(4) .059(3)
C(25A) .7775(8) 1.1583(5) -.1423(3) .060(3)
C(26A) .8620(8) 1.1874(4) -.0761(3) .051(3)
C(31A) .8794(6) 1.0954(4) .1322(3) .033(2)
C(32A) .9168(8) 1.0133(4) .1289(3) .045(3)
C(33A) .8556(9) .9501(5) .1751(4) .052(3)
C(34A) .7580(9) .9686(5) .2244(4) .061(3)
C(35A) .7217(8) 1.0503(6) .2296(3) .058(3)
C(36A) .7832(7) 1.1140(5) .1831(3) .044(3)
C(1B) .2149(8) .4775(4) .4220(4) .060(3)
C(2B) .1819(9) .4530(5) .4902(4) .070(3)
C(3B) .2597(9) .5022(5) .5486(3) .073(3)
Cl(3B) .2137(3) .4695(2) .63260(10) .1170(10)
C(4B) .3743(9) .5767(5) .5398(4) .070(3)
Cl(4B) .4797(3) .64140(10) .61170(10) .1180(10)
C(5B) .4086(10) .5998(5) .4712(5) .074(3)
C(6B) .3301(9) .5518(4) .4108(4) .064(3)
O(7B) .1311(5) .4215(3) .3678(2) .074(2)
C(8B) .1492(11) .4457(5) .2957(3) .062(3)
C(9B) .0703(8) .3681(5) .2471(4) .065(3)
O(10B) .0530(7) .2924(3) .2649(2) .110(2)
O(11B) .0354(6) .3907(3) .1823(3) .071(2)
P(1C) .2641(2) .84750(10) .38040(10) .0379(6)
O(1C) .1442(4) .7875(2) .3298(2) .051(2)
C(11C) .4568(6) .8191(3) .3861(3) .036(2)
C(12C) .4974(9) .7757(4) .3277(3) .053(3)
C(13C) .6457(11) .7554(5) .3282(5) .071(3)
C(14C) .7565(10) .7792(5) .3871(6) .081(4)
C(15C) .7200(8) .8199(4) .4458(4) .066(3)
C(16C) .5702(8) .8415(4) .4452(3) .050(3)
C(21C) .2927(7) .9602(3) .3548(3) .033(2)
C(22C) .1695(8) .9848(5) .3130(3) .050(3)
C(23C) .1801(9) 1.0713(5) .2956(3) .060(3)
C(24C) .3140(9) 1.1336(5) .3192(3) .054(3)
C(25C) .4376(9) 1.1099(5) .3591(3) .054(3)
C(26C) .4281(8) 1.0241(4) .3768(3) .044(3)
C(31C) .2026(6) .8458(4) .4692(3) .034(2)
C(32C) .1753(7) .9188(5) .5050(3) .046(3)
C(33C) .1198(8) .9123(5) .5717(3) .059(3)
C(34C) .0925(8) .8324(6) .6039(4) .068(3)
C(35C) .1174(8) .7589(5) .5695(4) .061(3)
C(36C) .1744(7) .7658(5) .5028(3) .050(3)
C(1D) .2361(7) .4568(4) -.0240(3) .048(3)
C(2D) .3203(7) .4306(4) .0360(3) .050(3)
C(3D) .3742(7) .4893(5) .0923(3) .053(3)
Cl(3D) .4759(2) .45430(10) .16720(10) .0790(10)
C(4D) .3483(8) .5729(4) .0903(3) .056(3)
Cl(4D) .4184(3) .64750(10) .16130(10) .1140(10)
C(5D) .2675(8) .5969(5) .0308(4) .063(3)
C(6D) .2117(8) .5402(4) -.0266(3) .052(3)
O(7D) .1879(5) .3933(2) -.0781(2) .067(2)
C(8D) .1068(10) .4165(4) -.1413(3) .056(3)
C(9D) .0737(8) .3400(4) -.1940(3) .051(3)
O(10D) .1250(5) .2743(3) -.1863(2) .061(2)
O(11D) -.0221(6) .3534(3) -.2498(2) .068(2)
H(12A) 1.208(6) 1.208(3) .170(3) ?
H(13A) 1.483(6) 1.233(3) .170(3) ?
H(14A) 1.595(6) 1.229(3) .062(3) ?
H(15A) 1.440(6) 1.195(3) -.041(2) ?
H(16A) 1.161(7) 1.170(4) -.044(3) ?
H(22A) .709(5) 1.022(3) .015(2) ?
H(23A) .561(6) .968(4) -.089(3) ?
H(24A) .614(7) 1.055(3) -.197(3) ?
H(25A) .809(5) 1.198(3) -.178(2) ?
H(26A) .936(6) 1.247(3) -.071(3) ?
H(32A) .993(6) 1.003(3) .100(3) ?
H(33A) .883(5) .893(3) .175(2) ?
H(34A) .720(5) .928(3) .256(2) ?
H(35A) .646(8) 1.071(4) .264(3) ?
H(36A) .753(5) 1.175(3) .180(2) ?
H(2B) 1.095(7) 1.392(4) .495(3) ?
H(5B) 1.485(7) 1.646(4) .465(3) ?
H(6B) 1.349(6) 1.574(3) .361(3) ?
H(11B) 1.005(8) 1.354(4) .151(3) ?
H(81B) 1.112(8) 1.498(4) .280(3) ?
H(82B) 1.270(7) 1.454(4) .286(3) ?
H(12C) 1.424(6) .761(3) .284(3) ?
H(13C) 1.667(8) .720(4) .288(3) ?
H(14C) 1.838(6) .764(3) .386(3) ?
H(15C) 1.798(6) .839(3) .492(3) ?
H(16C) 1.540(5) .867(3) .491(2) ?
H(22C) 1.079(5) .939(3) .297(2) ?
H(23C) 1.100(6) 1.091(3) .271(2) ?
H(24C) 1.315(6) 1.197(3) .308(3) ?
H(25C) 1.524(7) 1.150(3) .376(3) ?
H(26C) 1.509(6) 1.008(3) .405(3) ?
H(32C) 1.198(6) .971(3) .484(3) ?
H(33C) 1.092(7) .962(4) .595(3) ?
H(34C) 1.053(6) .830(3) .647(3) ?
H(35C) 1.092(8) .702(4) .592(3) ?
H(36C) 1.197(6) .716(3) .479(3) ?
H(2D) .677(6) .629(3) -.037(3) ?
H(5D) .741(5) .347(3) -.027(2) ?
H(6D) .850(5) .439(3) .068(2) ?
H(11D) 1.062(9) .697(5) .280(3) ?
H(81D) .988(7) .565(4) .132(3) ?
H(82D) .823(7) .532(4) .164(3) ?

loop_
_geom_angle_atom_site_label_1
_geom_angle_atom_site_label_2
_geom_angle_atom_site_label_3
_geom_angle
C(11A) P(1A) O(1A) 111.3(2)
C(21A) P(1A) C(11A) 108.3(3)
C(31A) P(1A) C(11A) 107.5(3)
C(12A) C(11A) P(1A) 116.5(5)
C(16A) C(11A) C(12A) 118.2(6)
C(14A) C(13A) C(12A) 119.4(7)
C(16A) C(15A) C(14A) 119.1(8)
C(22A) C(21A) P(1A) 122.1(4)
C(26A) C(21A) C(22A) 118.3(5)
C(24A) C(23A) C(22A) 118.8(6)
C(26A) C(25A) C(24A) 120.4(6)
C(32A) C(31A) P(1A) 121.4(5)
C(36A) C(31A) C(32A) 119.7(6)
C(34A) C(33A) C(32A) 119.8(7)
C(36A) C(35A) C(34A) 119.0(7)
C(6B) C(1B) C(2B) 121.1(6)
O(7B) C(1B) C(6B) 123.6(6)
Cl(3B) C(3B) C(2B) 119.3(5)
C(4B) C(3B) Cl(3B) 120.9(5)
C(5B) C(4B) C(3B) 118.8(7)
C(6B) C(5B) C(4B) 122.7(7)
C(8B) O(7B) C(1B) 118.6(5)
O(10B) C(9B) C(8B) 123.7(6)
O(11B) C(9B) O(10B) 123.7(6)
C(21C) P(1C) O(1C) 112.1(2)
C(31C) P(1C) O(1C) 111.9(2)
C(31C) P(1C) C(21C) 106.1(3)
C(16C) C(11C) P(1C) 123.1(5)
C(13C) C(12C) C(11C) 120.7(6)
C(15C) C(14C) C(13C) 121.3(8)
C(15C) C(16C) C(11C) 120.6(6)
C(26C) C(21C) P(1C) 123.9(4)
C(23C) C(22C) C(21C) 120.5(6)
C(25C) C(24C) C(23C) 119.9(7)
C(25C) C(26C) C(21C) 120.8(6)
C(36C) C(31C) P(1C) 118.2(5)
C(33C) C(32C) C(31C) 120.9(6)
C(35C) C(34C) C(33C) 120.5(7)
C(35C) C(36C) C(31C) 121.0(7)
O(7D) C(1D) C(2D) 114.6(5)
C(3D) C(2D) C(1D) 118.9(6)
C(4D) C(3D) C(2D) 121.1(6)
Cl(4D) C(4D) C(3D) 121.0(5)
C(5D) C(4D) Cl(4D) 120.4(6)
C(5D) C(6D) C(1D) 119.1(6)
C(9D) C(8D) O(7D) 108.6(6)
O(11D) C(9D) C(8D) 111.0(6)
C(21A) P(1A) O(1A) 111.1(2)
C(31A) P(1A) O(1A) 111.6(2)
C(31A) P(1A) C(21A) 106.9(2)
C(16A) C(11A) P(1A) 125.1(4)
C(13A) C(12A) C(11A) 120.9(7)
C(15A) C(14A) C(13A) 122.0(8)
C(15A) C(16A) C(11A) 120.3(6)
C(26A) C(21A) p(1A) 119.4(4)
C(23A) C(22A) C(21A) 121.3(6)
C(25A) C(24A) C(23A) 120.8(6)
C(25A) C(26A) C(21A) 120.4(5)
C(36A) C(31A) P(1A) 118.8(5)
C(33A) C(32A) C(31A) 120.0(7)
C(35A) C(34A) C(33A) 121.1(7)
C(35A) C(36A) C(31A) 120.3(7)
O(7B) C(1B) C(2B) 115.3(5)
C(3B) C(2B) C(1B) 120.9(6)
C(4B) C(3B) C(2B) 119.8(7)
Cl(4B) C(4B) C(3B) 122.1(6)
C(5B) C(4B) Cl(4B) 119.0(5)
C(5B) C(6B) C(1B) 116.6(7)
C(9B) C(8B) O(7B) 108.5(6)
O(11B) C(9B) C(8B) 112.3(6)
C(11C) P(1C) O(1C) 112.0(2)
C(21C) P(1C) C(11C) 107.2(2)
C(31C) P(1C) C(11C) 107.2(2)
C(12C) C(11C) P(1C) 118.3(4)
C(16C) C(11C) C(12C) 118.5(6)
C(14C) C(13C) C(12C) 119.7(8)
C(16C) C(15C) C(14C) 119.1(7)
C(22C) C(21C) P(1C) 117.9(4)
C(26C) C(21C) C(22C) 118.2(5)
C(24C) C(23C) C(22C) 120.2(7)
C(26C) C(25C) C(24C) 120.4(6)
C(32C) C(31C) P(1C) 123.6(4)
C(36C) C(31C) C(32C) 118.2(5)
C(34C) C(33C) C(32C) 119.9(7)
C(36C) C(35C) C(34C) 119.5(7)
C(6D) C(1D) C(2D) 120.1(5)
O(7D) C(1D) C(6D) 125.2(5)
Cl(3D) C(3D) C(2D) 118.0(5)
C(4D) C(3D) Cl(3D) 120.9(4)
C(5D) C(4D) C(3D) 118.7(6)
C(6D) C(5D) C(4D) 122.1(7)
C(8D) O(7D) C(1D) 117.5(5)
O(10D) C(9D) C(8D) 124.9(6)
O(11D) C(9D) O(10D) 124.1(6)

loop_
_geom_bond_atom_site_label_1
_geom_bond_atom_site_label_2
_geom_bond_distance
O(1A) P(1A) 1.499(4)
C(21A) P(1A) 1.799(5)
C(12A) C(11A) 1.392(8)
C(13A) C(12A) 1.390(10)
C(15A) C(14A) 1.370(10)
C(22A) C(21A) 1.403(8)
C(23A) C(22A) 1.378(9)
C(25A) C(24A) 1.353(9)
C(32A) C(31A) 1.382(9)
C(33A) C(32A) 1.370(10)
C(35A) C(34A) 1.380(10)
C(2B) C(1B) 1.380(10)
O(7B) C(1B) 1.371(7)
Cl(3B) C(3B) 1.719(7)
Cl(4B) C(4B) 1.730(7)
C(6B) C(5B) 1.380(10)
C(9B) C(8B) 1.500(10)
O(11B) C(9B) 1.298(9)
C(11C) P(1C) 1.787(6)
C(31C) P(1C) 1.791(5)
C(16C) C(11C) 1.391(8)
C(14C) C(13C) 1.380(10)
C(16C) C(15C) 1.390(10)
C(26C) C(21C) 1.381(7)
C(24C) C(23C) 1.367(9)
C(26C) C(25C) 1.370(10)
C(36C) C(31C) 1.390(9)
C(34C) C(33C) 1.380(10)
C(36C) C(35C) 1.380(10)
C(6D) C(1D) 1.359(9)
C(3D) C(2D) 1.365(8)
C(4D) C(3D) 1.370(10)
C(5D) C(4D) 1.357(9)
C(8D) O(7D) 1.411(8)
O(10D) C(9D) 1.202(9)
C(11A) P(1A) 1.786(6)
C(31A) P(1A) 1.805(5)
C(16A) C(11A) 1.403(9)
C(14A) C(13A) 1.360(10)
C(16A) C(15A) 1.390(10)
C(26A) C(21A) 1.372(8)
C(24A) C(23A) 1.390(10)
C(26A) C(25A) 1.395(8)
C(36A) C(31A) 1.381(9)
C(34A) C(33A) 1.370(10)
C(36A) C(35A) 1.380(10)
C(6B) C(1B) 1.383(9)
C(3B) C(2B) 1.360(9)
C(4B) C(3B) 1.370(10)
C(5B) C(4B) 1.380(10)
C(8B) O(7B) 1.423(8)
O(10B) C(9B) 1.213(9)
O(1C) P(1C) 1.486(3)
C(21C) P(1C) 1.799(5)
C(12C) C(11C) 1.386(9)
C(13C) C(12C) 1.370(10)
C(15C) C(14C) 1.360(10)
C(22C) C(21C) 1.378(9)
C(23C) C(22C) 1.380(10)
C(25C) C(24C) 1.360(10)
C(32C) C(31C) 1.384(9)
C(33C) C(32C) 1.376(9)
C(35C) C(34C) 1.370(10)
C(2D) C(1D) 1.395(9)
O(7D) C(1D) 1.375(7)
Cl(3D) C(3D) 1.740(6)
Cl(4D) C(4D) 1.730(6)
C(6D) C(5D) 1.364(9)
C(9D) C(8D) 1.496(9)
O(11D) C(9D) 1.317(8)
